data_7250512
loop_
_publ_author_name
'Enamullah, Mohammed'
'Haque, Imdadul'
'Resma, Amina Khan'
'Abdullah, Galib'
'Uddin, Md. Najem'
'Haj Hassani Sohi, Takin'
'Woschko, Dennis'
'Ferber, Peter'
'Janiak, Christoph'

_publ_section_title
;
 Square planar vs. pyramidal copper(ii)-complexes with benzylal vs.
 naphthylal-based Schiff bases
;
_journal_issue 23
_journal_name_full 'RSC Advances'
_journal_page_first 18358
_journal_page_last 18371
_journal_paper_doi 10.1039/D5RA01982F
_journal_volume 15
_journal_year 2025
_chemical_formula_moiety 'C40 H28 Cu N2 O4'
_chemical_formula_sum 'C40 H28 Cu N2 O4'
_chemical_formula_weight 664.18
_chemical_name_systematic
;
Bis[(E)-2-(((2-benzoylphenyl)imino)methyl)phenolato-\k^2^N,O]copper(II)
;
_space_group_crystal_system triclinic
_space_group_IT_number 2
_space_group_name_Hall '-P 1'
_space_group_name_H-M_alt 'P -1'
_atom_sites_solution_hydrogens geom
_audit_creation_date 2025-02-20
_audit_creation_method
;
Olex2 1.5
(compiled 2024.02.16 svn.r378c4104 for OlexSys, GUI svn.r6928)
;
_audit_update_record
;
2025-02-21 deposited with the CCDC.	2025-06-03 downloaded from the CCDC.
;
_cell_angle_alpha 104.192(2)
_cell_angle_beta 107.674(2)
_cell_angle_gamma 111.408(3)
_cell_formula_units_Z 1
_cell_length_a 8.4841(2)
_cell_length_b 10.2724(3)
_cell_length_c 10.9070(2)
_cell_measurement_reflns_used 13832
_cell_measurement_temperature 150.15
_cell_measurement_theta_max 77.6890
_cell_measurement_theta_min 4.6310
_cell_volume 772.33(5)
_computing_molecular_graphics 'Olex2 1.5 (Dolomanov et al., 2009)'
_computing_publication_material 'Olex2 1.5 (Dolomanov et al., 2009)'
_computing_structure_refinement 'SHELXL 2014/7 (Sheldrick, 2015)'
_diffrn_ambient_temperature 150.15
_diffrn_measured_fraction_theta_full 0.999
_diffrn_measured_fraction_theta_max 0.920
_diffrn_measurement_device_type 'XtaLAB Synergy, Dualflex, HyPix'
_diffrn_radiation_type CuK\a
_diffrn_radiation_wavelength 1.54184
_diffrn_reflns_av_R_equivalents 0.0479
_diffrn_reflns_av_unetI/netI 0.0273
_diffrn_reflns_Laue_measured_fraction_full 0.999
_diffrn_reflns_Laue_measured_fraction_max 0.920
_diffrn_reflns_limit_h_max 10
_diffrn_reflns_limit_h_min -10
_diffrn_reflns_limit_k_max 12
_diffrn_reflns_limit_k_min -12
_diffrn_reflns_limit_l_max 13
_diffrn_reflns_limit_l_min -13
_diffrn_reflns_number 19558
_diffrn_reflns_point_group_measured_fraction_full 0.999
_diffrn_reflns_point_group_measured_fraction_max 0.920
_diffrn_reflns_theta_full 67.684
_diffrn_reflns_theta_max 78.047
_diffrn_reflns_theta_min 4.646
_exptl_absorpt_coefficient_mu 1.378
_exptl_absorpt_correction_T_max 1
_exptl_absorpt_correction_T_min 0.357
_exptl_absorpt_correction_type gaussian
_exptl_absorpt_process_details
;
CrysAlisPro 1.171.41.90a (Rigaku Oxford Diffraction, 2020)
Numerical absorption correction based on gaussian integration over
a multifaceted crystal model
Empirical absorption correction using spherical harmonics,
implemented in SCALE3 ABSPACK scaling algorithm.
;
_exptl_crystal_colour 'clear yellow'
_exptl_crystal_colour_lustre clear
_exptl_crystal_colour_primary yellow
_exptl_crystal_density_diffrn 1.428
_exptl_crystal_description block
_exptl_crystal_F_000 343
_exptl_crystal_recrystallization_method 'Re-crystallisation from solvent: methanol/dichloromethane'
_exptl_crystal_size_max 0.83
_exptl_crystal_size_mid 0.31
_exptl_crystal_size_min 0.15
_refine_diff_density_max 0.270
_refine_diff_density_min -0.462
_refine_diff_density_rms 0.058
_refine_ls_extinction_method none
_refine_ls_goodness_of_fit_ref 1.086
_refine_ls_hydrogen_treatment constr
_refine_ls_matrix_type full
_refine_ls_number_parameters 214
_refine_ls_number_reflns 3044
_refine_ls_number_restraints 0
_refine_ls_restrained_S_all 1.086
_refine_ls_R_factor_all 0.0372
_refine_ls_R_factor_gt 0.0352
_refine_ls_shift/su_max 0.000
_refine_ls_shift/su_mean 0.000
_refine_ls_structure_factor_coef Fsqd
_refine_ls_weighting_details 'w=1/[\s^2^(Fo^2^)+(0.0272P)^2^+0.6970P] where P=(Fo^2^+2Fc^2^)/3'
_refine_ls_weighting_scheme calc
_refine_ls_wR_factor_gt 0.0877
_refine_ls_wR_factor_ref 0.0896
_reflns_Friedel_coverage 0.000
_reflns_number_gt 2860
_reflns_number_total 3044
_reflns_threshold_expression 'I > 2\s(I)'
_cod_data_source_file d5ra01982f2.cif
_cod_data_source_block cul147
_cod_original_cell_volume 772.33(4)
_cod_database_code 7250512
_shelx_shelxl_version_number 2014/7
_shelx_space_group_comment
;
The symmetry employed for this shelxl refinement is uniquely defined
by the following loop, which should always be used as a source of
symmetry information in preference to the above space-group names.
They are only intended as comments.
;
_shelx_estimated_absorpt_t_max 0.820
_shelx_estimated_absorpt_t_min 0.394
_olex2_refinement_description
;
1. Fixed Uiso
 At 1.2 times of:
  All C(H) groups
2.a Aromatic/amide H refined with riding coordinates:
 C2(H2), C3(H3), C4(H4), C5(H5), C7(H7), C9(H9), C10(H10), C11(H11), C12(H12),
 C16(H16), C17(H17), C18(H18), C19(H19), C20(H20)
;
_olex2_submission_special_instructions 'No special instructions were received'

loop_
_space_group_symop_operation_xyz
'x, y, z'
'-x, -y, -z'

loop_
_atom_site_label
_atom_site_type_symbol
_atom_site_fract_x
_atom_site_fract_y
_atom_site_fract_z
_atom_site_U_iso_or_equiv
_atom_site_adp_type
_atom_site_occupancy
_atom_site_site_symmetry_order
_atom_site_calc_flag
_atom_site_refinement_flags_posn
_atom_site_refinement_flags_adp
_atom_site_refinement_flags_occupancy
_atom_site_disorder_assembly
_atom_site_disorder_group
Cu1 Cu 0.5000 0.5000 0.5000 0.02358(12) Uani 1 2 d S . P . .
O1 O 0.66143(19) 0.42700(15) 0.57862(15) 0.0300(3) Uani 1 1 d . . . . .
O2 O 0.2050(2) 0.10490(19) 0.16450(16) 0.0435(4) Uani 1 1 d . . . . .
N1 N 0.2718(2) 0.30480(17) 0.44504(16) 0.0248(3) Uani 1 1 d . . . . .
C1 C 0.6238(3) 0.3079(2) 0.61130(18) 0.0242(4) Uani 1 1 d . . . . .
C2 C 0.7748(3) 0.2875(2) 0.6852(2) 0.0282(4) Uani 1 1 d . . . . .
H2 H 0.8994 0.3579 0.7069 0.034 Uiso 1 1 calc R U . . .
C3 C 0.7456(3) 0.1679(2) 0.7264(2) 0.0294(4) Uani 1 1 d . . . . .
H3 H 0.8500 0.1579 0.7775 0.035 Uiso 1 1 calc R U . . .
C4 C 0.5631(3) 0.0606(2) 0.6938(2) 0.0305(4) Uani 1 1 d . . . . .
H4 H 0.5436 -0.0206 0.7243 0.037 Uiso 1 1 calc R U . . .
C5 C 0.4135(3) 0.0744(2) 0.6177(2) 0.0277(4) Uani 1 1 d . . . . .
H5 H 0.2896 0.0000 0.5929 0.033 Uiso 1 1 calc R U . . .
C6 C 0.4391(3) 0.1972(2) 0.57477(19) 0.0242(4) Uani 1 1 d . . . . .
C7 C 0.2757(3) 0.1993(2) 0.48972(19) 0.0256(4) Uani 1 1 d . . . . .
H7 H 0.1577 0.1151 0.4630 0.031 Uiso 1 1 calc R U . . .
C8 C 0.0880(3) 0.2765(2) 0.3550(2) 0.0264(4) Uani 1 1 d . . . . .
C9 C -0.0249(3) 0.3060(2) 0.4143(2) 0.0327(4) Uani 1 1 d . . . . .
H9 H 0.0178 0.3417 0.5132 0.039 Uiso 1 1 calc R U . . .
C10 C -0.1997(3) 0.2839(2) 0.3300(2) 0.0361(5) Uani 1 1 d . . . . .
H10 H -0.2766 0.3040 0.3712 0.043 Uiso 1 1 calc R U . . .
C11 C -0.2625(3) 0.2324(2) 0.1857(2) 0.0369(5) Uani 1 1 d . . . . .
H11 H -0.3836 0.2149 0.1278 0.044 Uiso 1 1 calc R U . . .
C12 C -0.1479(3) 0.2064(2) 0.1259(2) 0.0330(4) Uani 1 1 d . . . . .
H12 H -0.1897 0.1739 0.0272 0.040 Uiso 1 1 calc R U . . .
C13 C 0.0282(3) 0.2276(2) 0.2099(2) 0.0279(4) Uani 1 1 d . . . . .
C14 C 0.1468(3) 0.1930(2) 0.1424(2) 0.0296(4) Uani 1 1 d . . . . .
C15 C 0.1888(3) 0.2684(2) 0.0473(2) 0.0283(4) Uani 1 1 d . . . . .
C16 C 0.1799(3) 0.4035(2) 0.0569(2) 0.0300(4) Uani 1 1 d . . . . .
H16 H 0.1416 0.4464 0.1225 0.036 Uiso 1 1 calc R U . . .
C17 C 0.2266(3) 0.4750(3) -0.0284(2) 0.0368(5) Uani 1 1 d . . . . .
H17 H 0.2228 0.5680 -0.0199 0.044 Uiso 1 1 calc R U . . .
C18 C 0.2786(3) 0.4116(3) -0.1258(3) 0.0431(5) Uani 1 1 d . . . . .
H18 H 0.3091 0.4602 -0.1852 0.052 Uiso 1 1 calc R U . . .
C19 C 0.2863(3) 0.2769(3) -0.1371(2) 0.0433(5) Uani 1 1 d . . . . .
H19 H 0.3212 0.2332 -0.2048 0.052 Uiso 1 1 calc R U . . .
C20 C 0.2438(3) 0.2059(2) -0.0507(2) 0.0348(5) Uani 1 1 d . . . . .
H20 H 0.2519 0.1147 -0.0577 0.042 Uiso 1 1 calc R U . . .

loop_
_atom_site_aniso_label
_atom_site_aniso_U_11
_atom_site_aniso_U_22
_atom_site_aniso_U_33
_atom_site_aniso_U_23
_atom_site_aniso_U_13
_atom_site_aniso_U_12
Cu1 0.0259(2) 0.0202(2) 0.0270(2) 0.01276(15) 0.01216(16) 0.01056(16)
O1 0.0273(7) 0.0243(7) 0.0410(8) 0.0192(6) 0.0140(6) 0.0118(6)
O2 0.0613(10) 0.0502(9) 0.0417(9) 0.0238(7) 0.0245(8) 0.0435(9)
N1 0.0264(8) 0.0230(8) 0.0271(8) 0.0136(6) 0.0123(6) 0.0110(7)
C1 0.0299(9) 0.0207(8) 0.0231(9) 0.0088(7) 0.0121(7) 0.0128(8)
C2 0.0297(10) 0.0247(9) 0.0298(10) 0.0099(8) 0.0128(8) 0.0135(8)
C3 0.0348(10) 0.0294(10) 0.0264(9) 0.0113(8) 0.0105(8) 0.0199(9)
C4 0.0417(11) 0.0270(10) 0.0327(10) 0.0173(8) 0.0190(9) 0.0203(9)
C5 0.0335(10) 0.0227(9) 0.0317(10) 0.0139(8) 0.0174(8) 0.0134(8)
C6 0.0306(10) 0.0229(9) 0.0238(9) 0.0114(7) 0.0140(7) 0.0143(8)
C7 0.0289(9) 0.0201(8) 0.0287(9) 0.0112(7) 0.0153(8) 0.0096(8)
C8 0.0266(9) 0.0205(9) 0.0330(10) 0.0141(8) 0.0138(8) 0.0094(7)
C9 0.0346(11) 0.0309(10) 0.0368(11) 0.0167(9) 0.0202(9) 0.0139(9)
C10 0.0332(11) 0.0354(11) 0.0515(13) 0.0227(10) 0.0260(10) 0.0183(9)
C11 0.0297(10) 0.0363(11) 0.0500(13) 0.0234(10) 0.0164(9) 0.0178(9)
C12 0.0338(11) 0.0329(10) 0.0360(11) 0.0173(9) 0.0134(9) 0.0187(9)
C13 0.0299(10) 0.0230(9) 0.0320(10) 0.0124(8) 0.0130(8) 0.0134(8)
C14 0.0315(10) 0.0288(10) 0.0266(9) 0.0089(8) 0.0085(8) 0.0171(8)
C15 0.0247(9) 0.0293(10) 0.0283(10) 0.0086(8) 0.0085(8) 0.0146(8)
C16 0.0291(10) 0.0299(10) 0.0313(10) 0.0102(8) 0.0121(8) 0.0164(8)
C17 0.0336(11) 0.0342(11) 0.0438(12) 0.0186(9) 0.0162(9) 0.0159(9)
C18 0.0378(12) 0.0489(13) 0.0442(13) 0.0241(11) 0.0203(10) 0.0167(11)
C19 0.0405(12) 0.0510(14) 0.0397(12) 0.0128(10) 0.0234(10) 0.0217(11)
C20 0.0325(11) 0.0339(11) 0.0375(11) 0.0102(9) 0.0151(9) 0.0180(9)

loop_
_atom_type_symbol
_atom_type_description
_atom_type_scat_dispersion_real
_atom_type_scat_dispersion_imag
_atom_type_scat_source
C C 0.0181 0.0091 'International Tables Vol C Tables 4.2.6.8 and 6.1.1.4'
H H 0.0000 0.0000 'International Tables Vol C Tables 4.2.6.8 and 6.1.1.4'
N N 0.0311 0.0180 'International Tables Vol C Tables 4.2.6.8 and 6.1.1.4'
O O 0.0492 0.0322 'International Tables Vol C Tables 4.2.6.8 and 6.1.1.4'
Cu Cu -1.9646 0.5888 'International Tables Vol C Tables 4.2.6.8 and 6.1.1.4'

loop_
_geom_angle_atom_site_label_1
_geom_angle_atom_site_label_2
_geom_angle_atom_site_label_3
_geom_angle
_geom_angle_site_symmetry_1
_geom_angle_site_symmetry_3
_geom_angle_publ_flag
O1 Cu1 O1 180.00(6) 2_666 . ?
O1 Cu1 N1 91.91(6) . . ?
O1 Cu1 N1 88.09(6) . 2_666 ?
O1 Cu1 N1 88.09(6) 2_666 . ?
O1 Cu1 N1 91.91(6) 2_666 2_666 ?
N1 Cu1 N1 180.0 . 2_666 ?
C1 O1 Cu1 129.48(12) . . ?
C7 N1 Cu1 123.86(13) . . ?
C7 N1 C8 115.75(15) . . ?
C8 N1 Cu1 120.35(11) . . ?
O1 C1 C2 118.42(17) . . ?
O1 C1 C6 123.58(17) . . ?
C2 C1 C6 117.99(16) . . ?
C1 C2 H2 119.3 . . ?
C3 C2 C1 121.36(18) . . ?
C3 C2 H2 119.3 . . ?
C2 C3 H3 119.7 . . ?
C2 C3 C4 120.68(18) . . ?
C4 C3 H3 119.7 . . ?
C3 C4 H4 120.4 . . ?
C5 C4 C3 119.15(17) . . ?
C5 C4 H4 120.4 . . ?
C4 C5 H5 119.2 . . ?
C4 C5 C6 121.50(18) . . ?
C6 C5 H5 119.2 . . ?
C1 C6 C5 119.24(17) . . ?
C1 C6 C7 122.64(16) . . ?
C5 C6 C7 118.04(17) . . ?
N1 C7 C6 126.59(17) . . ?
N1 C7 H7 116.7 . . ?
C6 C7 H7 116.7 . . ?
C9 C8 N1 119.40(17) . . ?
C9 C8 C13 120.15(18) . . ?
C13 C8 N1 120.36(17) . . ?
C8 C9 H9 119.8 . . ?
C8 C9 C10 120.35(19) . . ?
C10 C9 H9 119.8 . . ?
C9 C10 H10 119.9 . . ?
C11 C10 C9 120.10(19) . . ?
C11 C10 H10 119.9 . . ?
C10 C11 H11 120.1 . . ?
C10 C11 C12 119.84(19) . . ?
C12 C11 H11 120.1 . . ?
C11 C12 H12 119.8 . . ?
C11 C12 C13 120.5(2) . . ?
C13 C12 H12 119.8 . . ?
C8 C13 C12 119.03(18) . . ?
C8 C13 C14 121.32(17) . . ?
C12 C13 C14 119.62(18) . . ?
O2 C14 C13 120.63(18) . . ?
O2 C14 C15 121.29(18) . . ?
C15 C14 C13 118.07(16) . . ?
C16 C15 C14 121.15(17) . . ?
C16 C15 C20 119.15(19) . . ?
C20 C15 C14 119.67(18) . . ?
C15 C16 H16 119.8 . . ?
C17 C16 C15 120.35(19) . . ?
C17 C16 H16 119.8 . . ?
C16 C17 H17 120.0 . . ?
C18 C17 C16 120.1(2) . . ?
C18 C17 H17 120.0 . . ?
C17 C18 H18 120.0 . . ?
C17 C18 C19 120.0(2) . . ?
C19 C18 H18 120.0 . . ?
C18 C19 H19 119.7 . . ?
C20 C19 C18 120.5(2) . . ?
C20 C19 H19 119.7 . . ?
C15 C20 H20 120.1 . . ?
C19 C20 C15 119.8(2) . . ?
C19 C20 H20 120.1 . . ?

loop_
_geom_bond_atom_site_label_1
_geom_bond_atom_site_label_2
_geom_bond_distance
_geom_bond_site_symmetry_2
_geom_bond_publ_flag
Cu1 O1 1.8776(13) 2_666 ?
Cu1 O1 1.8776(13) . ?
Cu1 N1 2.0002(15) 2_666 ?
Cu1 N1 2.0002(15) . ?
O1 C1 1.313(2) . ?
O2 C14 1.217(2) . ?
N1 C7 1.299(2) . ?
N1 C8 1.442(2) . ?
C1 C2 1.410(3) . ?
C1 C6 1.416(3) . ?
C2 H2 0.9500 . ?
C2 C3 1.375(3) . ?
C3 H3 0.9500 . ?
C3 C4 1.402(3) . ?
C4 H4 0.9500 . ?
C4 C5 1.367(3) . ?
C5 H5 0.9500 . ?
C5 C6 1.417(2) . ?
C6 C7 1.426(3) . ?
C7 H7 0.9500 . ?
C8 C9 1.385(3) . ?
C8 C13 1.397(3) . ?
C9 H9 0.9500 . ?
C9 C10 1.386(3) . ?
C10 H10 0.9500 . ?
C10 C11 1.384(3) . ?
C11 H11 0.9500 . ?
C11 C12 1.389(3) . ?
C12 H12 0.9500 . ?
C12 C13 1.397(3) . ?
C13 C14 1.504(3) . ?
C14 C15 1.490(3) . ?
C15 C16 1.397(3) . ?
C15 C20 1.399(3) . ?
C16 H16 0.9500 . ?
C16 C17 1.381(3) . ?
C17 H17 0.9500 . ?
C17 C18 1.380(3) . ?
C18 H18 0.9500 . ?
C18 C19 1.386(3) . ?
C19 H19 0.9500 . ?
C19 C20 1.379(3) . ?
C20 H20 0.9500 . ?

loop_
_geom_torsion_atom_site_label_1
_geom_torsion_atom_site_label_2
_geom_torsion_atom_site_label_3
_geom_torsion_atom_site_label_4
_geom_torsion
_geom_torsion_site_symmetry_1
_geom_torsion_site_symmetry_2
_geom_torsion_site_symmetry_3
_geom_torsion_site_symmetry_4
_geom_torsion_publ_flag
Cu1 O1 C1 C2 -172.44(13) . . . . ?
Cu1 O1 C1 C6 8.4(3) . . . . ?
Cu1 N1 C7 C6 -5.0(3) . . . . ?
Cu1 N1 C8 C9 -96.96(18) . . . . ?
Cu1 N1 C8 C13 79.58(19) . . . . ?
O1 C1 C2 C3 177.95(17) . . . . ?
O1 C1 C6 C5 -178.64(17) . . . . ?
O1 C1 C6 C7 4.7(3) . . . . ?
O2 C14 C15 C16 -158.2(2) . . . . ?
O2 C14 C15 C20 19.8(3) . . . . ?
N1 Cu1 O1 C1 165.62(16) 2_666 . . . ?
N1 Cu1 O1 C1 -14.38(16) . . . . ?
N1 C8 C9 C10 178.13(17) . . . . ?
N1 C8 C13 C12 -177.75(17) . . . . ?
N1 C8 C13 C14 4.2(3) . . . . ?
C1 C2 C3 C4 1.1(3) . . . . ?
C1 C6 C7 N1 -6.0(3) . . . . ?
C2 C1 C6 C5 2.2(3) . . . . ?
C2 C1 C6 C7 -174.41(17) . . . . ?
C2 C3 C4 C5 1.4(3) . . . . ?
C3 C4 C5 C6 -2.0(3) . . . . ?
C4 C5 C6 C1 0.2(3) . . . . ?
C4 C5 C6 C7 176.96(17) . . . . ?
C5 C6 C7 N1 177.37(18) . . . . ?
C6 C1 C2 C3 -2.9(3) . . . . ?
C7 N1 C8 C9 80.8(2) . . . . ?
C7 N1 C8 C13 -102.7(2) . . . . ?
C8 N1 C7 C6 177.31(17) . . . . ?
C8 C9 C10 C11 -0.2(3) . . . . ?
C8 C13 C14 O2 53.0(3) . . . . ?
C8 C13 C14 C15 -127.56(19) . . . . ?
C9 C8 C13 C12 -1.2(3) . . . . ?
C9 C8 C13 C14 -179.31(18) . . . . ?
C9 C10 C11 C12 -1.5(3) . . . . ?
C10 C11 C12 C13 1.8(3) . . . . ?
C11 C12 C13 C8 -0.5(3) . . . . ?
C11 C12 C13 C14 177.65(18) . . . . ?
C12 C13 C14 O2 -125.1(2) . . . . ?
C12 C13 C14 C15 54.4(3) . . . . ?
C13 C8 C9 C10 1.6(3) . . . . ?
C13 C14 C15 C16 22.4(3) . . . . ?
C13 C14 C15 C20 -159.61(18) . . . . ?
C14 C15 C16 C17 177.41(19) . . . . ?
C14 C15 C20 C19 -178.75(19) . . . . ?
C15 C16 C17 C18 1.3(3) . . . . ?
C16 C15 C20 C19 -0.7(3) . . . . ?
C16 C17 C18 C19 -0.8(3) . . . . ?
C17 C18 C19 C20 -0.5(4) . . . . ?
C18 C19 C20 C15 1.3(3) . . . . ?
C20 C15 C16 C17 -0.6(3) . . . . ?
